data_4083062
loop_
_publ_author_name
'Machan, Charles W.'
'Sampson, Matthew D.'
'Chabolla, Steven A.'
'Dang, Tram'
'Kubiak, Clifford P.'

_publ_section_title
;
 Developing a Mechanistic Understanding of Molecular Electrocatalysts
 for CO2Reduction using Infrared Spectroelectrochemistry
;
_journal_issue 18
_journal_name_full Organometallics
_journal_page_first 4550
_journal_paper_doi 10.1021/om500044a
_journal_volume 33
_journal_year 2014
_chemical_formula_sum 'C26 H16 Mn2 N4 O6'
_chemical_formula_weight 590.31
_chemical_name_common '[Mn(bpy)(CO)3]2'
_chemical_name_systematic
; 
 ? 
;
_space_group_IT_number 15
_symmetry_cell_setting monoclinic
_symmetry_space_group_name_Hall '-C 2yc'
_symmetry_space_group_name_H-M 'C 1 2/c 1'
_atom_sites_solution_hydrogens geom
_atom_sites_solution_primary direct
_atom_sites_solution_secondary difmap
_audit_creation_method SHELXL-97
_cell_angle_alpha 90.00
_cell_angle_beta 104.443(4)
_cell_angle_gamma 90.00
_cell_formula_units_Z 4
_cell_length_a 9.5138(9)
_cell_length_b 19.278(2)
_cell_length_c 12.9529(11)
_cell_measurement_reflns_used 7040
_cell_measurement_temperature 100(2)
_cell_measurement_theta_max 25.404
_cell_measurement_theta_min 2.450
_cell_volume 2300.6(4)
_computing_cell_refinement 'SAINT v8.34A (Bruker, 2013)'
_computing_data_collection 'APEX2 v2013.6-2 (Bruker, 2013)'
_computing_data_reduction 'SAINT v8.34A (Bruker, 2013)'
_computing_molecular_graphics 'Olex2 (Dolomanov et al., 2009)'
_computing_publication_material 'Olex2 (Dolomanov et al., 2009)'
_computing_structure_refinement 'SHELXL-97 (Sheldrick, 2008)'
_computing_structure_solution 'SHELXS-97 (Sheldrick, 2008)'
_diffrn_ambient_temperature 100(2)
_diffrn_detector_area_resol_mean 7.9
_diffrn_measured_fraction_theta_full 1.000
_diffrn_measured_fraction_theta_max 0.999
_diffrn_measurement_device_type 'Bruker APEX II'
_diffrn_measurement_method '\f and \w scans'
_diffrn_radiation_monochromator graphite
_diffrn_radiation_source 'fine-focus sealed tube'
_diffrn_radiation_type MoK\a
_diffrn_radiation_wavelength 0.71073
_diffrn_reflns_av_R_equivalents 0.0511
_diffrn_reflns_av_sigmaI/netI 0.0270
_diffrn_reflns_limit_h_max 11
_diffrn_reflns_limit_h_min -11
_diffrn_reflns_limit_k_max 23
_diffrn_reflns_limit_k_min -23
_diffrn_reflns_limit_l_max 15
_diffrn_reflns_limit_l_min -15
_diffrn_reflns_number 16672
_diffrn_reflns_theta_full 25.00
_diffrn_reflns_theta_max 25.44
_diffrn_reflns_theta_min 2.45
_exptl_absorpt_coefficient_mu 1.151
_exptl_absorpt_correction_T_max 0.9886
_exptl_absorpt_correction_T_min 0.8936
_exptl_absorpt_correction_type multi-scan
_exptl_absorpt_process_details SADABS
_exptl_crystal_colour red
_exptl_crystal_density_diffrn 1.704
_exptl_crystal_density_method 'not measured'
_exptl_crystal_description plate
_exptl_crystal_F_000 1192
_exptl_crystal_size_max 0.10
_exptl_crystal_size_mid 0.01
_exptl_crystal_size_min 0.01
_refine_diff_density_max 0.390
_refine_diff_density_min -0.244
_refine_diff_density_rms 0.065
_refine_ls_extinction_method none
_refine_ls_goodness_of_fit_ref 1.090
_refine_ls_hydrogen_treatment constr
_refine_ls_matrix_type full
_refine_ls_number_parameters 172
_refine_ls_number_reflns 2130
_refine_ls_number_restraints 0
_refine_ls_restrained_S_all 1.090
_refine_ls_R_factor_all 0.0331
_refine_ls_R_factor_gt 0.0266
_refine_ls_shift/su_max 0.001
_refine_ls_shift/su_mean 0.000
_refine_ls_structure_factor_coef Fsqd
_refine_ls_weighting_details 'calc w=1/[\s^2^(Fo^2^)+(0.0258P)^2^+3.7398P] where P=(Fo^2^+2Fc^2^)/3'
_refine_ls_weighting_scheme calc
_refine_ls_wR_factor_gt 0.0628
_refine_ls_wR_factor_ref 0.0655
_reflns_number_gt 1896
_reflns_number_total 2130
_reflns_threshold_expression >2sigma(I)
_cod_data_source_file om500044a_si_001.cif
_cod_data_source_block 12A_mnbpydimer
_cod_original_sg_symbol_H-M C2/c
_cod_database_code 4083062

loop_
_symmetry_equiv_pos_as_xyz
'x, y, z'
'-x, y, -z+1/2'
'x+1/2, y+1/2, z'
'-x+1/2, y+1/2, -z+1/2'
'-x, -y, -z'
'x, -y, z-1/2'
'-x+1/2, -y+1/2, -z'
'x+1/2, -y+1/2, z-1/2'

loop_
_atom_site_label
_atom_site_type_symbol
_atom_site_fract_x
_atom_site_fract_y
_atom_site_fract_z
_atom_site_U_iso_or_equiv
_atom_site_adp_type
_atom_site_occupancy
_atom_site_symmetry_multiplicity
_atom_site_calc_flag
_atom_site_refinement_flags
Mn1 Mn -0.01265(3) 0.358278(14) 0.63229(2) 0.01040(10) Uani 1 1 d .
O1 O -0.13497(16) 0.36783(7) 0.40061(11) 0.0199(3) Uani 1 1 d .
O2 O -0.16688(15) 0.48868(7) 0.65215(11) 0.0188(3) Uani 1 1 d .
O3 O -0.28441(14) 0.28579(7) 0.63475(11) 0.0177(3) Uani 1 1 d .
N1 N 0.11072(17) 0.27238(8) 0.63659(12) 0.0120(3) Uani 1 1 d .
N2 N 0.18232(17) 0.40048(8) 0.63420(12) 0.0121(3) Uani 1 1 d .
C1 C -0.0805(2) 0.36299(10) 0.49084(16) 0.0136(4) Uani 1 1 d .
C2 C -0.1026(2) 0.43785(10) 0.64831(15) 0.0136(4) Uani 1 1 d .
C3 C -0.1743(2) 0.31329(10) 0.63974(15) 0.0132(4) Uani 1 1 d .
C4 C 0.0656(2) 0.20591(10) 0.64034(15) 0.0146(4) Uani 1 1 d .
H4 H -0.0332 0.1977 0.6392 0.018 Uiso 1 1 calc R
C5 C 0.1562(2) 0.15002(10) 0.64567(16) 0.0169(4) Uani 1 1 d .
H5 H 0.1207 0.1043 0.6501 0.020 Uiso 1 1 calc R
C6 C 0.3009(2) 0.16061(11) 0.64463(16) 0.0172(4) Uani 1 1 d .
H6 H 0.3654 0.1225 0.6486 0.021 Uiso 1 1 calc R
C7 C 0.3481(2) 0.22762(10) 0.63776(15) 0.0150(4) Uani 1 1 d .
H7 H 0.4453 0.2363 0.6349 0.018 Uiso 1 1 calc R
C8 C 0.2516(2) 0.28266(10) 0.63507(15) 0.0127(4) Uani 1 1 d .
C9 C 0.2913(2) 0.35536(10) 0.63065(15) 0.0120(4) Uani 1 1 d .
C10 C 0.4259(2) 0.37806(11) 0.62026(15) 0.0160(4) Uani 1 1 d .
H10 H 0.4998 0.3454 0.6180 0.019 Uiso 1 1 calc R
C11 C 0.4521(2) 0.44785(11) 0.61324(16) 0.0182(4) Uani 1 1 d .
H11 H 0.5435 0.4641 0.6060 0.022 Uiso 1 1 calc R
C12 C 0.3413(2) 0.49399(11) 0.61697(16) 0.0177(4) Uani 1 1 d .
H12 H 0.3561 0.5425 0.6125 0.021 Uiso 1 1 calc R
C13 C 0.2099(2) 0.46896(10) 0.62717(16) 0.0152(4) Uani 1 1 d .
H13 H 0.1353 0.5012 0.6294 0.018 Uiso 1 1 calc R

loop_
_atom_site_aniso_label
_atom_site_aniso_U_11
_atom_site_aniso_U_22
_atom_site_aniso_U_33
_atom_site_aniso_U_23
_atom_site_aniso_U_13
_atom_site_aniso_U_12
Mn1 0.00892(16) 0.01020(16) 0.01282(17) 0.00108(11) 0.00410(11) 0.00151(11)
O1 0.0269(8) 0.0176(8) 0.0143(8) 0.0001(6) 0.0033(6) 0.0047(6)
O2 0.0184(7) 0.0154(8) 0.0230(8) 0.0006(6) 0.0061(6) 0.0061(6)
O3 0.0119(7) 0.0193(7) 0.0228(8) 0.0032(6) 0.0059(6) -0.0008(6)
N1 0.0113(8) 0.0146(8) 0.0104(8) 0.0000(6) 0.0031(6) 0.0012(7)
N2 0.0114(8) 0.0137(8) 0.0118(8) 0.0014(6) 0.0038(7) 0.0009(6)
C1 0.0133(10) 0.0092(9) 0.0203(11) -0.0005(8) 0.0078(8) 0.0012(7)
C2 0.0106(9) 0.0172(10) 0.0125(10) 0.0005(8) 0.0019(7) -0.0029(8)
C3 0.0156(10) 0.0125(10) 0.0122(10) 0.0029(8) 0.0048(8) 0.0056(8)
C4 0.0149(10) 0.0152(10) 0.0142(10) -0.0006(8) 0.0042(8) -0.0010(8)
C5 0.0235(11) 0.0131(10) 0.0147(10) -0.0015(8) 0.0060(8) 0.0017(8)
C6 0.0202(11) 0.0170(10) 0.0145(10) 0.0007(8) 0.0046(8) 0.0085(8)
C7 0.0147(10) 0.0192(10) 0.0116(9) -0.0006(8) 0.0041(8) 0.0040(8)
C8 0.0144(10) 0.0172(10) 0.0068(9) 0.0000(7) 0.0032(7) 0.0031(8)
C9 0.0117(9) 0.0157(10) 0.0084(9) 0.0003(7) 0.0019(7) 0.0022(8)
C10 0.0126(10) 0.0232(11) 0.0129(10) 0.0005(8) 0.0043(8) 0.0040(8)
C11 0.0130(10) 0.0245(11) 0.0180(11) 0.0021(8) 0.0056(8) -0.0039(8)
C12 0.0179(10) 0.0168(10) 0.0185(11) 0.0042(8) 0.0046(9) -0.0015(8)
C13 0.0160(10) 0.0141(10) 0.0161(10) 0.0013(8) 0.0053(8) 0.0015(8)

loop_
_atom_type_symbol
_atom_type_description
_atom_type_scat_dispersion_real
_atom_type_scat_dispersion_imag
_atom_type_scat_source
C C 0.0033 0.0016 'International Tables Vol C Tables 4.2.6.8 and 6.1.1.4'
H H 0.0000 0.0000 'International Tables Vol C Tables 4.2.6.8 and 6.1.1.4'
Mn Mn 0.3368 0.7283 'International Tables Vol C Tables 4.2.6.8 and 6.1.1.4'
N N 0.0061 0.0033 'International Tables Vol C Tables 4.2.6.8 and 6.1.1.4'
O O 0.0106 0.0060 'International Tables Vol C Tables 4.2.6.8 and 6.1.1.4'

loop_
_geom_angle_atom_site_label_1
_geom_angle_atom_site_label_2
_geom_angle_atom_site_label_3
_geom_angle
_geom_angle_site_symmetry_3
C1 Mn1 C3 89.11(9) .
C1 Mn1 C2 90.82(8) .
C3 Mn1 C2 88.12(8) .
C1 Mn1 N2 95.03(8) .
C3 Mn1 N2 173.57(8) .
C2 Mn1 N2 96.72(8) .
C1 Mn1 N1 97.39(7) .
C3 Mn1 N1 95.88(8) .
C2 Mn1 N1 170.90(8) .
N2 Mn1 N1 78.73(6) .
C1 Mn1 Mn1 163.70(6) 2_556
C3 Mn1 Mn1 78.30(6) 2_556
C2 Mn1 Mn1 78.58(6) 2_556
N2 Mn1 Mn1 98.45(5) 2_556
N1 Mn1 Mn1 94.19(4) 2_556
C4 N1 C8 117.40(16) .
C4 N1 Mn1 126.01(13) .
C8 N1 Mn1 116.59(12) .
C13 N2 C9 117.26(17) .
C13 N2 Mn1 125.81(13) .
C9 N2 Mn1 116.53(13) .
O1 C1 Mn1 174.46(17) .
O2 C2 Mn1 175.52(17) .
O3 C3 Mn1 173.65(17) .
N1 C4 C5 122.93(19) .
N1 C4 H4 118.5 .
C5 C4 H4 118.5 .
C4 C5 C6 119.62(19) .
C4 C5 H5 120.2 .
C6 C5 H5 120.2 .
C7 C6 C5 118.40(18) .
C7 C6 H6 120.8 .
C5 C6 H6 120.8 .
C6 C7 C8 119.44(19) .
C6 C7 H7 120.3 .
C8 C7 H7 120.3 .
N1 C8 C7 122.16(18) .
N1 C8 C9 114.02(16) .
C7 C8 C9 123.82(18) .
N2 C9 C10 121.93(18) .
N2 C9 C8 113.94(17) .
C10 C9 C8 124.10(18) .
C11 C10 C9 120.02(19) .
C11 C10 H10 120.0 .
C9 C10 H10 120.0 .
C10 C11 C12 118.19(19) .
C10 C11 H11 120.9 .
C12 C11 H11 120.9 .
C13 C12 C11 119.60(19) .
C13 C12 H12 120.2 .
C11 C12 H12 120.2 .
N2 C13 C12 122.99(18) .
N2 C13 H13 118.5 .
C12 C13 H13 118.5 .

loop_
_geom_bond_atom_site_label_1
_geom_bond_atom_site_label_2
_geom_bond_distance
_geom_bond_site_symmetry_2
Mn1 C1 1.787(2) .
Mn1 C3 1.789(2) .
Mn1 C2 1.793(2) .
Mn1 N2 2.0200(16) .
Mn1 N1 2.0224(16) .
Mn1 Mn1 2.9983(6) 2_556
O1 C1 1.158(2) .
O2 C2 1.163(2) .
O3 C3 1.161(2) .
N1 C4 1.356(3) .
N1 C8 1.360(3) .
N2 C13 1.354(3) .
N2 C9 1.363(2) .
C4 C5 1.371(3) .
C4 H4 0.9500 .
C5 C6 1.395(3) .
C5 H5 0.9500 .
C6 C7 1.378(3) .
C6 H6 0.9500 .
C7 C8 1.397(3) .
C7 H7 0.9500 .
C8 C9 1.456(3) .
C9 C10 1.391(3) .
C10 C11 1.375(3) .
C10 H10 0.9500 .
C11 C12 1.389(3) .
C11 H11 0.9500 .
C12 C13 1.376(3) .
C12 H12 0.9500 .
C13 H13 0.9500 .
